data_2014511
loop_
_publ_author_name
'Gao, Shan'
'Liu, Ji-Wei'
'Huo, Li-Hua'
'Zhao, Hui'
'Zhao, Jing-Gui'

_publ_section_title
;A two-dimensional manganese(II) coordination polymer:
 poly[[diaquamanganese(II)]-\m-4,4-bipyridine-\k^2^<i>N</i>:<i>N</i>'-\m-(<i>p</i>-phenylenedioxydiacetato)-\k^2^<i>O</i>:<i>O</i>']
;
_journal_issue 10
_journal_name_full 'Acta Crystallographica Section C'
_journal_page_first m537
_journal_page_last m539
_journal_paper_doi 10.1107/S0108270104021481
_journal_volume 60
_journal_year 2004
_chemical_formula_iupac '[Mn (C10 H8 O6) (C10 H8 N2) (H2 O)2]'
_chemical_formula_moiety 'C20 H20 Mn N2 O8'
_chemical_formula_sum 'C20 H20 Mn N2 O8'
_chemical_formula_weight 471.32
_chemical_name_systematic
;
poly[[diaquamanganese(II)]-\m-4,4-bipyridine-\k^2^N:N'-\m-
(p-phenylenedioxydiacetato)-\k^2^O:O']
;
_space_group_IT_number 2
_symmetry_cell_setting triclinic
_symmetry_space_group_name_Hall '-P 1'
_symmetry_space_group_name_H-M 'P -1'
_atom_sites_solution_hydrogens geom
_atom_sites_solution_primary direct
_atom_sites_solution_secondary difmap
_cell_angle_alpha 105.65(3)
_cell_angle_beta 97.48(3)
_cell_angle_gamma 97.689(9)
_cell_formula_units_Z 1
_cell_length_a 5.783(2)
_cell_length_b 8.229(2)
_cell_length_c 10.827(3)
_cell_measurement_reflns_used 3999
_cell_measurement_temperature 293(2)
_cell_measurement_theta_max 27.48
_cell_measurement_theta_min 3.71
_cell_volume 484.2(3)
_computing_cell_refinement RAPID-AUTO
_computing_data_collection 'RAPID-AUTO (Rigaku, 1998)'
_computing_data_reduction 'CrystalStructure (Rigaku/MSC, 2002)'
_computing_molecular_graphics 'SHELXL97 (Sheldrick, 1997)'
_computing_structure_refinement 'ORTEPII (Johnson, 1976)'
_computing_structure_solution 'SHELXS97 (Sheldrick, 1997)'
_diffrn_ambient_temperature 293(2)
_diffrn_detector_area_resol_mean 10
_diffrn_measured_fraction_theta_full 0.986
_diffrn_measured_fraction_theta_max 0.986
_diffrn_measurement_device_type 'Rigaku R-AXIS RAPID'
_diffrn_measurement_method \w
_diffrn_radiation_monochromator graphite
_diffrn_radiation_source 'fine-focus sealed tube'
_diffrn_radiation_type MoK\a
_diffrn_radiation_wavelength 0.71074
_diffrn_reflns_av_R_equivalents 0.0567
_diffrn_reflns_av_sigmaI/netI 0.0803
_diffrn_reflns_limit_h_max 7
_diffrn_reflns_limit_h_min -7
_diffrn_reflns_limit_k_max 10
_diffrn_reflns_limit_k_min -10
_diffrn_reflns_limit_l_max 14
_diffrn_reflns_limit_l_min -14
_diffrn_reflns_number 4561
_diffrn_reflns_theta_full 27.51
_diffrn_reflns_theta_max 27.51
_diffrn_reflns_theta_min 3.61
_diffrn_standards_decay_% 0
_diffrn_standards_interval_count 0
_diffrn_standards_interval_time 0
_diffrn_standards_number 0
_exptl_absorpt_coefficient_mu 0.736
_exptl_absorpt_correction_T_max 0.885
_exptl_absorpt_correction_T_min 0.815
_exptl_absorpt_correction_type multi-scan
_exptl_absorpt_process_details '(ABSCOR; Higashi, 1995)'
_exptl_crystal_colour 'pale yellow'
_exptl_crystal_density_diffrn 1.617
_exptl_crystal_density_meas ?
_exptl_crystal_density_method 'not measured'
_exptl_crystal_description prism
_exptl_crystal_F_000 243
_exptl_crystal_size_max 0.29
_exptl_crystal_size_mid 0.23
_exptl_crystal_size_min 0.17
_refine_diff_density_max 0.428
_refine_diff_density_min -0.281
_refine_ls_extinction_method none
_refine_ls_goodness_of_fit_ref 1.03
_refine_ls_hydrogen_treatment mixed
_refine_ls_matrix_type full
_refine_ls_number_parameters 148
_refine_ls_number_reflns 2181
_refine_ls_number_restraints 3
_refine_ls_restrained_S_all 1.03
_refine_ls_R_factor_all 0.096
_refine_ls_R_factor_gt 0.058
_refine_ls_shift/su_max 0.000
_refine_ls_shift/su_mean 0.000
_refine_ls_structure_factor_coef Fsqd
_refine_ls_weighting_details 'calc w = 1/[\s^2^(Fo^2^)+(0.046P)^2^+0.0764P] where P=(Fo^2^+2Fc^2^)/3'
_refine_ls_weighting_scheme calc
_refine_ls_wR_factor_gt 0.097
_refine_ls_wR_factor_ref 0.107
_reflns_number_gt 1527
_reflns_number_total 2181
_reflns_threshold_expression I>2\s(I)
_cod_data_source_file jz1660.cif
_cod_data_source_block I
_cod_depositor_comments
;
The following automatic conversions were performed:
'_symmetry_cell_setting' value 'Triclinic' changed to 'triclinic'
according to '/home/saulius/struct/CIF-dictionaries/cif_core.dic'
dictionary named 'cif_core.dic' version 2.4.1 from 2010-06-29.

Automatic conversion script
Id: cif_fix_enum 1527 2010-12-29 10:47:43Z saulius 

The following automatic conversions were performed:

'_symmetry_cell_setting' value 'Triclinic' changed to 'triclinic'
according to /home/saulius/struct/CIF-dictionaries/cif_core.dic
dictionary named 'cif_core.dic' version 2.4.1 from 2010-06-29.

Automatic conversion script
Id: cif_fix_values 1715 2011-07-08 13:25:40Z adriana 

The following automatic conversions were performed:

'_exptl_crystal_density_meas' value 'not measured' was changed to '?'
- the value is perceived as not measured.

Automatic conversion script
Id: cif_fix_values 3008 2015-01-20 13:52:24Z robertas 
;
_cod_database_code 2014511
_cod_database_fobs_code 2014511

loop_
_symmetry_equiv_pos_as_xyz
'x, y, z'
'-x, -y, -z'

loop_
_atom_site_label
_atom_site_fract_x
_atom_site_fract_y
_atom_site_fract_z
_atom_site_U_iso_or_equiv
_atom_site_adp_type
_atom_site_calc_flag
_atom_site_refinement_flags
_atom_site_occupancy
_atom_site_disorder_assembly
_atom_site_disorder_group
_atom_site_type_symbol
Mn1 0.5000 0.5000 0.0000 0.0213(2) Uani d S 1 . . Mn
N1 0.5089(5) 0.7027(3) 0.1940(2) 0.0254(6) Uani d . 1 . . N
O1 0.7084(4) 0.3614(2) 0.1021(2) 0.0283(5) Uani d . 1 . . O
O2 0.4240(4) 0.1530(3) 0.1092(3) 0.0472(7) Uani d . 1 . . O
O3 1.0265(4) 0.2625(3) 0.2682(2) 0.0350(6) Uani d . 1 . . O
O1W 0.1667(4) 0.3516(3) 0.0211(2) 0.0351(6) Uani d D 1 . . O
C1 0.6340(6) 0.2265(4) 0.1306(3) 0.0264(7) Uani d . 1 . . C
C2 0.8191(6) 0.1452(4) 0.1937(3) 0.0348(8) Uani d . 1 . . C
C3 1.0006(6) 0.3792(4) 0.3818(3) 0.0270(7) Uani d . 1 . . C
C4 0.8021(6) 0.3753(4) 0.4409(3) 0.0339(8) Uani d . 1 . . C
C5 0.8025(6) 0.4955(4) 0.5587(3) 0.0325(8) Uani d . 1 . . C
C6 0.6763(6) 0.7262(4) 0.2977(3) 0.0292(7) Uani d . 1 . . C
C7 0.6803(6) 0.8403(4) 0.4176(3) 0.0292(7) Uani d . 1 . . C
C8 0.5027(5) 0.9382(3) 0.4358(3) 0.0209(6) Uani d . 1 . . C
C9 0.3299(6) 0.9159(4) 0.3283(3) 0.0349(8) Uani d . 1 . . C
C10 0.3381(6) 0.7979(4) 0.2105(3) 0.0355(8) Uani d . 1 . . C
H1W1 0.059(5) 0.387(4) 0.062(3) 0.053 Uiso d D 1 . . H
H1W2 0.226(6) 0.279(4) 0.053(3) 0.053 Uiso d D 1 . . H
H2A 0.7472 0.0876 0.2502 0.042 Uiso calc R 1 . . H
H2B 0.8662 0.0587 0.1260 0.042 Uiso calc R 1 . . H
H4 0.6684 0.2920 0.4014 0.041 Uiso calc R 1 . . H
H5 0.6690 0.4917 0.5980 0.039 Uiso calc R 1 . . H
H6 0.7970 0.6620 0.2883 0.035 Uiso calc R 1 . . H
H7 0.8017 0.8517 0.4864 0.035 Uiso calc R 1 . . H
H9 0.2087 0.9798 0.3349 0.042 Uiso calc R 1 . . H
H10 0.2196 0.7844 0.1398 0.043 Uiso calc R 1 . . H

loop_
_atom_site_aniso_label
_atom_site_aniso_U_11
_atom_site_aniso_U_22
_atom_site_aniso_U_33
_atom_site_aniso_U_12
_atom_site_aniso_U_13
_atom_site_aniso_U_23
Mn1 0.0231(4) 0.0225(4) 0.0176(4) 0.0062(3) 0.0042(3) 0.0034(3)
N1 0.0298(15) 0.0254(13) 0.0191(13) 0.0052(10) 0.0053(11) 0.0027(10)
O1 0.0305(13) 0.0286(11) 0.0285(12) 0.0079(9) 0.0059(10) 0.0112(10)
O2 0.0323(15) 0.0454(14) 0.0708(19) 0.0075(11) 0.0106(13) 0.0273(13)
O3 0.0307(14) 0.0444(14) 0.0303(13) 0.0113(10) 0.0042(10) 0.0098(10)
O1W 0.0258(13) 0.0443(14) 0.0406(14) 0.0086(10) 0.0104(11) 0.0181(11)
C1 0.0291(18) 0.0295(16) 0.0224(16) 0.0101(13) 0.0076(13) 0.0069(13)
C2 0.039(2) 0.0305(17) 0.038(2) 0.0112(14) 0.0046(16) 0.0133(15)
C3 0.0263(17) 0.0350(17) 0.0255(17) 0.0105(13) 0.0039(14) 0.0164(14)
C4 0.0270(18) 0.0413(19) 0.0352(19) 0.0034(14) 0.0044(15) 0.0159(15)
C5 0.0219(18) 0.0457(19) 0.0374(19) 0.0098(14) 0.0126(15) 0.0195(15)
C6 0.0331(19) 0.0282(16) 0.0258(17) 0.0141(13) 0.0052(14) 0.0028(13)
C7 0.0355(19) 0.0275(16) 0.0219(16) 0.0108(13) -0.0026(14) 0.0039(13)
C8 0.0247(16) 0.0199(14) 0.0183(15) 0.0027(12) 0.0047(13) 0.0056(11)
C9 0.0322(19) 0.0458(19) 0.0216(17) 0.0176(15) 0.0015(14) -0.0022(14)
C10 0.033(2) 0.048(2) 0.0191(16) 0.0141(15) -0.0029(14) -0.0014(14)

loop_
_atom_type_symbol
_atom_type_description
_atom_type_scat_dispersion_real
_atom_type_scat_dispersion_imag
_atom_type_scat_source
C C 0.0033 0.0016 'International Tables Vol C Tables 4.2.6.8 and 6.1.1.4'
H H 0.0000 0.0000 'International Tables Vol C Tables 4.2.6.8 and 6.1.1.4'
N N 0.0061 0.0033 'International Tables Vol C Tables 4.2.6.8 and 6.1.1.4'
O O 0.0106 0.0060 'International Tables Vol C Tables 4.2.6.8 and 6.1.1.4'
Mn Mn 0.3368 0.7283 'International Tables Vol C Tables 4.2.6.8 and 6.1.1.4'

loop_
_geom_angle_atom_site_label_1
_geom_angle_atom_site_label_2
_geom_angle_atom_site_label_3
_geom_angle_site_symmetry_1
_geom_angle_site_symmetry_3
_geom_angle
_geom_angle_publ_flag
N1 Mn1 N1 2_665 . 180.0 yes
O1 Mn1 N1 . . 89.63(8) yes
O1 Mn1 N1 . 2_665 90.37(8) yes
O1 Mn1 O1 2_665 . 180.0 yes
O1 Mn1 O1W . 2_665 88.82(9) yes
O1 Mn1 O1W . . 91.18(9) yes
O1W Mn1 N1 . 2_665 88.84(9) yes
O1W Mn1 N1 . . 91.16(9) yes
O1W Mn1 O1W . 2_665 180.0 yes
O1 C1 C2 . . 116.8(3) yes
O2 C1 C2 . . 117.2(3) yes
Mn1 O1W H1W1 . . 129(2) no
Mn1 O1W H1W2 . . 98(2) no
N1 C6 C7 . . 123.7(3) no
N1 C6 H6 . . 118.2 no
N1 C10 C9 . . 123.1(3) no
N1 C10 H10 . . 118.5 no
O1 Mn1 N1 2_665 2_665 89.63(8) no
O1 Mn1 N1 2_665 . 90.37(8) no
O1 Mn1 O1W 2_665 . 88.82(9) no
O1 Mn1 O1W 2_665 2_665 91.18(9) no
O2 C1 O1 . . 125.9(3) no
O3 C2 C1 . . 114.7(2) no
O3 C2 H2A . . 108.6 no
O3 C2 H2B . . 108.6 no
O3 C3 C4 . . 125.7(3) no
O3 C3 C5 . 2_766 115.0(3) no
O1W Mn1 N1 2_665 2_665 91.16(9) no
O1W Mn1 N1 2_665 . 88.84(9) no
C1 O1 Mn1 . . 126.8(2) no
C1 C2 H2A . . 108.6 no
C1 C2 H2B . . 108.6 no
C3 O3 C2 . . 117.1(3) no
C3 C4 C5 . . 120.1(3) no
C3 C4 H4 . . 119.9 no
C3 C5 C4 2_766 . 120.6(3) no
C3 C5 H5 2_766 . 119.7 no
C4 C5 H5 . . 119.7 no
C5 C3 C4 2_766 . 119.2(3) no
C5 C4 H4 . . 119.9 no
C6 N1 Mn1 . . 122.1(2) no
C6 N1 C10 . . 116.7(2) no
C6 C7 C8 . . 119.9(3) no
C6 C7 H7 . . 120.0 no
C7 C6 H6 . . 118.2 no
C7 C8 C8 . 2_676 122.0(3) no
C8 C7 H7 . . 120.0 no
C8 C9 C10 . . 119.9(3) no
C8 C9 H9 . . 120.0 no
C9 C8 C7 . . 116.7(3) no
C9 C8 C8 . 2_676 121.3(3) no
C9 C10 H10 . . 118.5 no
C10 N1 Mn1 . . 121.2(2) no
C10 C9 H9 . . 120.0 no
H1W1 O1W H1W2 . . 110(2) no
H2A C2 H2B . . 107.6 no

loop_
_geom_bond_atom_site_label_1
_geom_bond_atom_site_label_2
_geom_bond_site_symmetry_2
_geom_bond_distance
_geom_bond_publ_flag
Mn1 N1 . 2.292(2) yes
Mn1 O1 . 2.163(2) yes
Mn1 O1W . 2.212(2) yes
O1 C1 . 1.266(4) yes
O2 C1 . 1.245(4) yes
Mn1 N1 2_665 2.292(2) no
Mn1 O1 2_665 2.163(2) no
Mn1 O1W 2_665 2.212(2) no
N1 C6 . 1.336(4) no
N1 C10 . 1.341(4) no
O3 C2 . 1.428(4) no
O3 C3 . 1.380(4) no
O1W H1W1 . 0.85(3) no
O1W H1W2 . 0.85(3) no
C1 C2 . 1.519(4) no
C2 H2A . 0.9700 no
C2 H2B . 0.9700 no
C3 C4 . 1.386(5) no
C3 C5 2_766 1.383(4) no
C4 C5 . 1.387(4) no
C4 H4 . 0.9300 no
C5 C3 2_766 1.383(4) no
C5 H5 . 0.9300 no
C6 C7 . 1.377(4) no
C6 H6 . 0.9300 no
C7 C8 . 1.390(4) no
C7 H7 . 0.9300 no
C8 C8 2_676 1.492(5) no
C8 C9 . 1.385(4) no
C9 C10 . 1.389(4) no
C9 H9 . 0.9300 no
C10 H10 . 0.9300 no

loop_
_geom_hbond_atom_site_label_D
_geom_hbond_atom_site_label_H
_geom_hbond_atom_site_label_A
_geom_hbond_site_symmetry_A
_geom_hbond_distance_DH
_geom_hbond_distance_HA
_geom_hbond_distance_DA
_geom_hbond_angle_DHA
_geom_hbond_publ_flag
O1W H1W1 O1 1_455 0.85(3) 2.12(2) 2.903(3) 152(3) yes
O1W H1W2 O2 . 0.85(3) 1.80(3) 2.630(3) 164(3) yes

loop_
_geom_torsion_atom_site_label_1
_geom_torsion_atom_site_label_2
_geom_torsion_atom_site_label_3
_geom_torsion_atom_site_label_4
_geom_torsion_site_symmetry_1
_geom_torsion_site_symmetry_4
_geom_torsion
_geom_torsion_publ_flag
Mn1 N1 C6 C7 . . -176.4(2) no
Mn1 N1 C10 C9 . . 176.6(3) no
Mn1 O1 C1 O2 . . -3.1(5) no
Mn1 O1 C1 C2 . . 175.38(18) no
N1 Mn1 O1 C1 2_665 . -76.9(2) no
N1 Mn1 O1 C1 . . 103.1(2) no
N1 C6 C7 C8 . . 0.3(5) no
O1 Mn1 N1 C6 2_665 . -157.7(2) no
O1 Mn1 N1 C6 . . 22.3(2) no
O1 Mn1 N1 C10 2_665 . 25.6(3) no
O1 Mn1 N1 C10 . . -154.4(3) no
O1 C1 C2 O3 . . 28.5(4) no
O2 C1 C2 O3 . . -152.9(3) no
O3 C3 C4 C5 . . 176.8(3) no
O1W Mn1 N1 C6 . . 113.4(2) no
O1W Mn1 N1 C6 2_665 . -66.6(2) no
O1W Mn1 N1 C10 . . -63.2(3) no
O1W Mn1 N1 C10 2_665 . 116.8(3) no
O1W Mn1 O1 C1 . . 12.0(2) no
O1W Mn1 O1 C1 2_665 . -168.0(2) no
C2 O3 C3 C4 . . 11.1(4) no
C2 O3 C3 C5 . 2_766 -171.6(3) no
C3 O3 C2 C1 . . 68.3(4) no
C3 C4 C5 C3 . 2_766 0.4(5) no
C5 C3 C4 C5 2_766 . -0.4(5) no
C6 N1 C10 C9 . . -0.2(5) no
C6 C7 C8 C9 . . -1.0(5) no
C6 C7 C8 C8 . 2_676 179.2(3) no
C7 C8 C9 C10 . . 1.1(5) no
C8 C8 C9 C10 2_676 . -179.1(3) no
C8 C9 C10 N1 . . -0.5(6) no
C10 N1 C6 C7 . . 0.3(5) no
